data_2001015
loop_
_publ_author_name
'Simpson, S. J.'

_publ_section_title
;(\h^5^-Cyclopentadienyl)(thiocyanato-<i>N</i>)bis(triphenylphosphine)ruthenium
 dichloromethane solvate
;
_journal_issue 3
_journal_name_full 'Acta Crystallographica Section C'
_journal_page_first 544
_journal_page_last 545
_journal_paper_doi 10.1107/S010827019101106X
_journal_volume 48
_journal_year 1992
_chemical_formula_moiety 'C42 H35 N1 P2 Ru1 S1,C1 H2 Cl2'
_chemical_formula_sum 'C43 H37 Cl2 N P2 Ru S'
_chemical_formula_weight 833.7
_space_group_crystal_system orthorhombic
_space_group_IT_number 33
_space_group_name_Hall 'P -2bc 2a'
_space_group_name_H-M_alt 'P 21 n b'
_cell_angle_alpha 90
_cell_angle_beta 90
_cell_angle_gamma 90
_cell_formula_units_Z 4
_cell_length_a 8.887(2)
_cell_length_b 20.495(4)
_cell_length_c 20.780(4)
_cell_volume 3784.8(13)
_diffrn_radiation_type Mo
_diffrn_radiation_wavelength 0.71073
_exptl_absorpt_coefficient_mu 0.716
_exptl_crystal_density_diffrn 1.463
_exptl_crystal_F_000 1704
_cod_data_source_file he0034.cif
_cod_data_source_block he0034a
_cod_depositor_comments
;
 Correcting the space group by changing it from 'P n a 21' to 'P 21 n b'
 after consulting the original publication.

 Antanas Vaitkus,
 2018-02-01
;
_cod_original_cell_volume 3785.0(14)
_cod_original_formula_sum 'C43 H37 Cl2 N1 P2 Ru1 S1'
_cod_database_code 2001015

loop_
_space_group_symop_id
_space_group_symop_operation_xyz
1 x,y,z
2 x,y+1/2,-z+1/2
3 x+1/2,-y,-z
4 x+1/2,-y+1/2,z+1/2

loop_
_atom_site_label
_atom_site_fract_x
_atom_site_fract_y
_atom_site_fract_z
_atom_site_U_iso_or_equiv
Ru(1) .0 .22120(10) .15340(10) .0230(10)
C(1) -.2198(7) .2362(3) .2023(3) .044(2)
C(2) -.1205(7) .2038(3) .2445(3) .039(2)
C(3) -.0814(7) .1421(3) .2170(3) .042(2)
C(4) -.1582(7) .1374(3) .1574(3) .044(2)
C(5) -.2419(8) .1950(4) .1477(3) .048(2)
N(1) -.0267(6) .2896(2) .0811(2) .032(2)
C(6) -.0568(7) .3328(3) .0484(3) .034(2)
S(1) -.0971(3) .39540(10) .00280(10) .0630(10)
C(7) .8557(14) .5455(5) .0904(5) .103(5)
Cl(1) .7154(3) .57670(10) .13400(10) .0800(10)
Cl(2) 1.0381(3) .56940(10) .1182(2) .1050(10)
P(1) .1789(2) .16090(10) .09800(10) .0220(10)
C(11) .2794(6) .1045(3) .1511(3) .026(2)
C(12) .4178(6) .1212(3) .1786(3) .029(2)
C(13) .4854(9) .0809(3) .2242(3) .040(2)
C(14) .4144(7) .0251(3) .2445(3) .040(2)
C(15) .2749(8) .0084(3) .2183(3) .042(2)
C(16) .2089(7) .0469(3) .1723(3) .033(2)
C(21) .3258(6) .1962(3) .0465(3) .026(2)
C(22) .2937(8) .2533(3) .0136(3) .042(2)
C(23) .3932(10) .2779(4) -.0315(4) .063(3)
C(24) .5277(9) .2479(4) -.0433(3) .052(3)
C(25) .5607(7) .1904(4) -.0117(3) .045(2)
C(26) .4613(6) .1643(3) .0325(3) .037(2)
C(31) .1012(6) .1062(3) .0354(3) .026(2)
C(32) -.0228(7) .1260(3) -.0003(3) .031(2)
C(33) -.0678(7) .0900(3) -.0534(3) .042(2)
C(34) .0079(9) .0345(3) -.0711(3) .042(2)
C(35) .1288(7) .0137(3) -.0354(3) .042(2)
C(36) .1771(8) .0494(3) .0176(3) .039(2)
P(2) .1584(2) .29560(10) .20350(10) .0240(10)
C(41) .0359(6) .3542(3) .2457(3) .028(2)
C(42) -.0748(7) .3882(3) .2123(3) .040(2)
C(43) -.1753(8) .4295(3) .2434(4) .050(2)
C(44) -.1700(9) .4367(4) .3094(4) .055(3)
C(45) -.0620(9) .4022(4) .3431(3) .053(2)
C(46) .0406(7) .3620(3) .3128(3) .042(2)
C(51) .2846(7) .3469(3) .1550(3) .029(2)
C(52) .2445(8) .4070(3) .1299(3) .039(2)
C(53) .3468(8) .4429(3) .0932(3) .046(2)
C(54) .4874(10) .4189(3) .0807(3) .047(2)
C(55) .5294(7) .3591(3) .1052(3) .048(2)
C(56) .4302(7) .3234(3) .1421(3) .040(2)
C(61) .2855(7) .2679(3) .2670(3) .032(2)
C(62) .3997(7) .3083(3) .2906(3) .043(2)
C(63) .4930(13) .2863(3) .3403(3) .051(2)
C(64) .4721(8) .2248(4) .3665(3) .051(3)
C(65) .3590(8) .1860(3) .3445(3) .046(2)
C(66) .2669(7) .2063(3) .2941(3) .036(2)
H(1A) -.2636 .2785 .2087 ?
H(2A) -.0875 .2200 .2855 ?
H(3A) -.0137 .1104 .2349 ?
H(4A) -.1540 .1009 .1285 ?
H(5A) -.3036 .2047 .1109 ?
H(7A) .8438 .5587 .0464 ?
H(7B) .8490 .4987 .0920 ?
H(12A) .4647 .1614 .1660 ?
H(13A) .5826 .0919 .2412 ?
H(14A) .4594 -.0027 .2763 ?
H(15A) .2242 -.0303 .2329 ?
H(16A) .1140 .0344 .1540 ?
H(22A) .2004 .2754 .0219 ?
H(23A) .3685 .3170 -.0546 ?
H(24A) .5982 .2662 -.0733 ?
H(25A) .6540 .1685 -.0202 ?
H(26A) .4835 .1238 .0535 ?
H(32A) -.0760 .1648 .0119 ?
H(33A) -.0531 .1040 -.0782 ?
H(34A) -.0226 .0098 -.1081 ?
H(35A) .1800 -.0258 -.0471 ?
H(36A) .2632 .0350 .0416 ?
H(42A) -.0794 .3838 .1663 ?
H(43A) -.2498 .4526 .2188 ?
H(44A) -.2396 .4649 .3312 ?
H(45A) -.0592 .4059 .3892 ?
H(46A) .1163 .3397 .3374 ?
H(52A) .1459 .4240 .1384 ?
H(53A) .3170 .4844 .0759 ?
H(54A) .5570 .4438 .0553 ?
H(55A) .6281 .3423 .0964 ?
H(56A) .4604 .2819 .1592 ?
H(62A) .4121 .3513 .2731 ?
H(63A) .5730 .3137 .3555 ?
H(64A) .5377 .2096 .4000 ?
H(65A) .3412 .1445 .3644 ?
H(66A) .1904 .1780 .2772 ?

loop_
_geom_bond_atom_site_label_1
_geom_bond_atom_site_label_2
_geom_bond_distance
Ru(1) C(1) 2.224(7)
Ru(1) C(3) 2.213(7)
Ru(1) C(5) 2.219(7)
Ru(1) P(1) 2.3180(10)
C(1) C(2) 1.410(9)
C(2) C(3) 1.429(9)
C(4) C(5) 1.410(10)
C(6) S(1) 1.634(6)
C(7) Cl(2) 1.789(12)
P(1) C(21) 1.838(6)
C(11) C(12) 1.399(8)
C(12) C(13) 1.393(8)
C(14) C(15) 1.397(9)
C(21) C(22) 1.385(9)
C(22) C(23) 1.384(11)
C(24) C(25) 1.382(11)
C(31) C(32) 1.389(8)
C(32) C(33) 1.386(8)
C(34) C(35) 1.372(10)
P(2) C(41) 1.843(5)
P(2) C(61) 1.827(6)
C(41) C(46) 1.403(8)
C(43) C(44) 1.380(11)
C(45) C(46) 1.382(10)
C(51) C(56) 1.406(9)
C(53) C(54) 1.368(11)
C(55) C(56) 1.379(9)
C(61) C(66) 1.392(8)
C(63) C(64) 1.386(10)
C(65) C(66) 1.393(9)
Ru(1) C(2) 2.205(6)
Ru(1) C(4) 2.221(7)
Ru(1) N(1) 2.070(4)
Ru(1) P(2) 2.323(2)
C(1) C(5) 1.429(10)
C(3) C(4) 1.418(9)
N(1) C(6) 1.146(7)
C(7) Cl(1) 1.669(11)
P(1) C(11) 1.831(5)
P(1) C(31) 1.851(5)
C(11) C(16) 1.406(8)
C(13) C(14) 1.373(9)
C(15) C(16) 1.372(9)
C(21) C(26) 1.400(8)
C(23) C(24) 1.367(12)
C(25) C(26) 1.381(9)
C(31) C(36) 1.397(8)
C(33) C(34) 1.373(9)
C(35) C(36) 1.390(9)
P(2) C(51) 1.838(6)
C(41) C(42) 1.393(8)
C(42) C(43) 1.390(10)
C(44) C(45) 1.383(11)
C(51) C(52) 1.383(8)
C(52) C(53) 1.397(10)
C(54) C(55) 1.378(10)
C(61) C(62) 1.400(9)
C(62) C(63) 1.399(11)
C(64) C(65) 1.361(10)
